data_2233263
loop_
_publ_author_name
'Pinto, Paula S.'
'Rubinger, Mayura M. M.'
'Guilardi, Silvana'
'Paix\~ao, Drielly A.'
'Oliveira, Marcelo R. L.'

_publ_section_title
;
 Bis(tetraphenylphosphonium)
 bis[<i>N</i>-(trifluoromethylsulfonyl)dithiocarbimato(2{-})-\k^2^<i>S</i>,<i>S</i>']zincate(II)
;
_journal_coeditor_code PK2371
_journal_issue 1
_journal_name_full 'Acta Crystallographica Section E'
_journal_page_first m33
_journal_page_last m34
_journal_paper_doi 10.1107/S160053681105207X
_journal_volume 68
_journal_year 2012
_chemical_formula_iupac '(C24 H20 P)2 [Zn (C2 F3 N O2 S3)2]'
_chemical_formula_moiety '2(C24 H20 P +), C4 F6 N2 O4 S6 Zn 2-'
_chemical_formula_sum 'C52 H40 F6 N2 O4 P2 S6 Zn'
_chemical_formula_weight 1190.53
_chemical_name_systematic
;
Bis(tetraphenylphosphonium)
bis[<i>N</i>-(trifluoromethylsulfonyl)dithiocarbimato(2-)-
\k^2^<i>S</i>,<i>S</i>']zincate(II)
;
_space_group_crystal_system monoclinic
_space_group_IT_number 14
_space_group_name_Hall '-P 2ybc'
_space_group_name_H-M_alt 'P 1 21/c 1'
_symmetry_space_group_name_Hall '-P 2ybc'
_symmetry_space_group_name_H-M 'P 1 21/c 1'
_atom_sites_solution_hydrogens geom
_atom_sites_solution_primary direct
_atom_sites_solution_secondary difmap
_audit_creation_method 'WinGX routine CIF_UPDATE'
_cell_angle_alpha 90
_cell_angle_beta 93.5780(10)
_cell_angle_gamma 90
_cell_formula_units_Z 4
_cell_length_a 8.84610(10)
_cell_length_b 29.1869(5)
_cell_length_c 20.6963(3)
_cell_measurement_reflns_used 80040
_cell_measurement_temperature 295(2)
_cell_measurement_theta_max 27.485
_cell_measurement_theta_min 2.91
_cell_volume 5333.17(13)
_computing_cell_refinement 'DENZO-SMN (Otwinowski & Minor, 1997)'
_computing_data_collection 'COLLECT (Nonius, 2000)'
_computing_data_reduction 'DENZO-SMN (Otwinowski & Minor, 1997)'
_computing_molecular_graphics 'ORTEP-3 for Windows (Farrugia, 1997)'
_computing_publication_material 'WinGX (Farrugia, 1999)'
_computing_structure_refinement 'SHELXL97 (Sheldrick, 2008)'
_computing_structure_solution 'SHELXS97 (Sheldrick, 2008)'
_diffrn_ambient_temperature 295(2)
_diffrn_detector_area_resol_mean 9
_diffrn_measured_fraction_theta_full 0.979
_diffrn_measured_fraction_theta_max 0.979
_diffrn_measurement_device_type 'Nonius KappaCCD'
_diffrn_measurement_method 'CCD rotation images, thick slices'
_diffrn_radiation_monochromator graphite
_diffrn_radiation_type MoK\a
_diffrn_radiation_wavelength 0.71073
_diffrn_reflns_av_R_equivalents 0.0821
_diffrn_reflns_limit_h_max 7
_diffrn_reflns_limit_h_min -11
_diffrn_reflns_limit_k_max 37
_diffrn_reflns_limit_k_min -37
_diffrn_reflns_limit_l_max 26
_diffrn_reflns_limit_l_min -26
_diffrn_reflns_number 57739
_diffrn_reflns_reduction_process
;
 Scaled and merged with Sortav
 R.H. Blessing, (1987) Cryst. Rev. 1, 3-58
 R.H. Blessing, (1989) J. Appl. Cryst. 22, 396-397
;
_diffrn_reflns_theta_full 27.46
_diffrn_reflns_theta_max 27.46
_diffrn_reflns_theta_min 2.92
_exptl_absorpt_coefficient_mu 0.823
_exptl_absorpt_correction_T_max 0.950
_exptl_absorpt_correction_T_min 0.758
_exptl_absorpt_correction_type multi-scan
_exptl_absorpt_process_details '(SORTAV; Blessing, 1995)'
_exptl_crystal_colour colourless
_exptl_crystal_density_diffrn 1.483
_exptl_crystal_density_method 'not measured'
_exptl_crystal_description prism
_exptl_crystal_F_000 2432
_exptl_crystal_size_max 0.422
_exptl_crystal_size_mid 0.176
_exptl_crystal_size_min 0.123
_refine_diff_density_max 1.183
_refine_diff_density_min -1.657
_refine_ls_extinction_method none
_refine_ls_goodness_of_fit_ref 1.051
_refine_ls_hydrogen_treatment constr
_refine_ls_matrix_type full
_refine_ls_number_parameters 646
_refine_ls_number_reflns 11977
_refine_ls_number_restraints 0
_refine_ls_restrained_S_all 1.051
_refine_ls_R_factor_all 0.0857
_refine_ls_R_factor_gt 0.0578
_refine_ls_shift/su_max 0.003
_refine_ls_shift/su_mean 0
_refine_ls_structure_factor_coef Fsqd
_refine_ls_weighting_details 'calc w=1/[\s^2^(Fo^2^)+(0.0872P)^2^+2.4200P] where P=(Fo^2^+2Fc^2^)/3'
_refine_ls_weighting_scheme calc
_refine_ls_wR_factor_ref 0.1689
_reflns_number_gt 8307
_reflns_number_total 11977
_reflns_threshold_expression >2\s(I)
_cod_data_source_file pk2371.cif
_cod_data_source_block I
_cod_database_code 2233263
_cod_database_fobs_code 2233263

loop_
_space_group_symop_operation_xyz
'x, y, z'
'-x, y+1/2, -z+1/2'
'-x, -y, -z'
'x, -y-1/2, z-1/2'

loop_
_atom_site_type_symbol
_atom_site_label
_atom_site_fract_x
_atom_site_fract_y
_atom_site_fract_z
_atom_site_U_iso_or_equiv
_atom_site_adp_type
_atom_site_calc_flag
_atom_site_refinement_flags
_atom_site_occupancy
Zn Zn 0.76875(4) 0.258126(13) 1.300410(19) 0.05905(14) Uani d . 1
S S1 0.76765(13) 0.32502(3) 1.36222(5) 0.0744(3) Uani d . 1
S S2 0.89252(11) 0.30995(3) 1.23596(4) 0.0636(2) Uani d . 1
S S3 0.88481(12) 0.42771(3) 1.34592(5) 0.0706(2) Uani d . 1
S S4 0.57897(9) 0.20559(3) 1.26862(5) 0.0615(2) Uani d . 1
S S5 0.87243(10) 0.18826(3) 1.33924(5) 0.0658(2) Uani d . 1
S S6 0.77346(10) 0.08409(3) 1.33543(4) 0.0600(2) Uani d . 1
P P1 0.58019(9) 0.36494(3) 1.07700(4) 0.0529(2) Uani d . 1
P P2 0.41864(8) 0.12861(3) 1.04277(4) 0.04373(18) Uani d . 1
F F1 0.8570(4) 0.48605(10) 1.25094(14) 0.1171(10) Uani d . 1
F F2 1.0842(3) 0.47099(9) 1.28085(14) 0.1085(9) Uani d . 1
F F3 0.9532(4) 0.51320(8) 1.33994(13) 0.1030(9) Uani d . 1
F F4 0.6206(4) 0.03089(10) 1.25260(17) 0.1194(10) Uani d . 1
F F5 0.7129(4) -0.00242(9) 1.33781(18) 0.1227(11) Uani d . 1
F F6 0.5171(3) 0.03994(10) 1.34194(19) 0.1285(11) Uani d . 1
N N1 0.9004(3) 0.39051(10) 1.29069(13) 0.0605(7) Uani d . 1
N N2 0.6657(3) 0.12278(9) 1.30365(13) 0.0559(6) Uani d . 1
O O1 0.7346(3) 0.43889(9) 1.36095(12) 0.0706(2) Uani d . 1
O O2 0.9950(3) 0.42280(8) 1.39932(12) 0.0706(2) Uani d . 1
O O3 0.7885(4) 0.08521(10) 1.40437(13) 0.0839(8) Uani d . 1
O O4 0.9063(3) 0.07468(9) 1.30165(13) 0.0758(7) Uani d . 1
C C1 0.8577(3) 0.34775(11) 1.29750(15) 0.0537(7) Uani d . 1
C C2 0.9492(5) 0.47687(14) 1.3012(2) 0.0765(11) Uani d . 1
C C3 0.7047(3) 0.16624(11) 1.30466(14) 0.0503(7) Uani d . 1
C C4 0.6486(5) 0.03583(14) 1.3155(3) 0.0853(12) Uani d . 1
C C5 0.4940(4) 0.36160(13) 1.15287(17) 0.0638(9) Uani d . 1
C C6 0.3858(6) 0.32851(19) 1.1625(2) 0.0986(15) Uani d . 1
H H6 0.3616 0.3069 1.1305 0.118 Uiso calc R 1
C C7 0.3137(7) 0.3277(3) 1.2198(3) 0.128(2) Uani d . 1
H H7 0.2419 0.3052 1.2268 0.153 Uiso calc R 1
C C8 0.3489(7) 0.3605(3) 1.2668(3) 0.125(2) Uani d . 1
H H8 0.2972 0.3608 1.3046 0.151 Uiso calc R 1
C C9 0.4583(6) 0.3920(2) 1.2581(2) 0.1071(17) Uani d . 1
H H9 0.4846 0.413 1.2908 0.129 Uiso calc R 1
C C10 0.5303(4) 0.39325(15) 1.20132(18) 0.0744(10) Uani d . 1
H H10 0.6037 0.4154 1.1953 0.089 Uiso calc R 1
C C11 0.6968(4) 0.31543(11) 1.06493(16) 0.0558(8) Uani d . 1
C C12 0.6925(4) 0.27720(12) 1.10471(17) 0.0664(9) Uani d . 1
H H12 0.6242 0.2759 1.1371 0.08 Uiso calc R 1
C C13 0.7902(6) 0.24120(13) 1.0960(2) 0.0816(13) Uani d . 1
H H13 0.7874 0.2157 1.1228 0.098 Uiso calc R 1
C C14 0.8906(6) 0.24230(15) 1.0487(3) 0.0889(14) Uani d . 1
H H14 0.9562 0.2178 1.0436 0.107 Uiso calc R 1
C C15 0.8946(5) 0.27990(17) 1.0084(2) 0.0878(12) Uani d . 1
H H15 0.9617 0.2805 0.9755 0.105 Uiso calc R 1
C C16 0.7991(4) 0.31657(14) 1.01673(18) 0.0693(9) Uani d . 1
H H16 0.8034 0.3421 0.99 0.083 Uiso calc R 1
C C17 0.7020(4) 0.41366(11) 1.07582(15) 0.0537(7) Uani d . 1
C C18 0.8430(4) 0.41156(14) 1.11035(18) 0.0672(9) Uani d . 1
H H18 0.8731 0.3851 1.1326 0.081 Uiso calc R 1
C C19 0.9370(5) 0.44945(15) 1.1109(2) 0.0793(11) Uani d . 1
H H19 1.0305 0.4485 1.1341 0.095 Uiso calc R 1
C C20 0.8941(6) 0.48820(16) 1.0781(2) 0.0939(14) Uani d . 1
H H20 0.9586 0.5134 1.0787 0.113 Uiso calc R 1
C C21 0.7568(6) 0.49019(16) 1.0441(3) 0.1064(17) Uani d . 1
H H21 0.7281 0.5167 1.0216 0.128 Uiso calc R 1
C C22 0.6601(5) 0.45280(13) 1.0432(2) 0.0794(11) Uani d . 1
H H22 0.5664 0.4543 1.0203 0.095 Uiso calc R 1
C C23 0.4320(3) 0.37039(11) 1.01393(16) 0.0536(7) Uani d . 1
C C24 0.2849(4) 0.38278(15) 1.0277(2) 0.0750(10) Uani d . 1
H H24 0.2615 0.3879 1.0703 0.09 Uiso calc R 1
C C25 0.1748(4) 0.38742(15) 0.9783(2) 0.0790(11) Uani d . 1
H H25 0.0768 0.3953 0.9879 0.095 Uiso calc R 1
C C26 0.2071(4) 0.38068(13) 0.9152(2) 0.0698(10) Uani d . 1
H H26 0.1316 0.3839 0.8822 0.084 Uiso calc R 1
C C27 0.3520(4) 0.36912(14) 0.90089(19) 0.0698(9) Uani d . 1
H H27 0.3748 0.3649 0.858 0.084 Uiso calc R 1
C C28 0.4642(4) 0.36372(12) 0.95011(16) 0.0616(8) Uani d . 1
H H28 0.5617 0.3556 0.9401 0.074 Uiso calc R 1
C C29 0.6183(3) 0.12592(9) 1.06577(13) 0.0418(6) Uani d . 1
C C30 0.6682(3) 0.12508(10) 1.13043(14) 0.0475(6) Uani d . 1
H H30 0.5996 0.129 1.1623 0.057 Uiso calc R 1
C C31 0.8211(3) 0.11840(11) 1.14776(15) 0.0525(7) Uani d . 1
H H31 0.8553 0.1173 1.1911 0.063 Uiso calc R 1
C C32 0.9212(3) 0.11350(11) 1.09979(16) 0.0527(7) Uani d . 1
H H32 1.0234 0.1087 1.1112 0.063 Uiso calc R 1
C C33 0.8732(3) 0.11551(11) 1.03584(16) 0.0528(7) Uani d . 1
H H33 0.9427 0.1127 1.0042 0.063 Uiso calc R 1
C C34 0.7213(3) 0.12172(11) 1.01815(15) 0.0507(7) Uani d . 1
H H34 0.6883 0.1231 0.9746 0.061 Uiso calc R 1
C C35 0.3211(3) 0.13903(11) 1.11472(15) 0.0510(7) Uani d . 1
C C36 0.2516(4) 0.18093(13) 1.12335(18) 0.0625(8) Uani d . 1
H H36 0.2526 0.2033 1.0914 0.075 Uiso calc R 1
C C37 0.1799(4) 0.18924(16) 1.1806(2) 0.0781(12) Uani d . 1
H H37 0.1345 0.2175 1.1871 0.094 Uiso calc R 1
C C38 0.1766(4) 0.15591(19) 1.22685(19) 0.0811(13) Uani d . 1
H H38 0.126 0.1614 1.2642 0.097 Uiso calc R 1
C C39 0.2459(4) 0.11501(17) 1.21909(17) 0.0741(11) Uani d . 1
H H39 0.2439 0.0929 1.2514 0.089 Uiso calc R 1
C C40 0.3192(3) 0.10597(13) 1.16364(15) 0.0588(8) Uani d . 1
H H40 0.3673 0.078 1.1588 0.071 Uiso calc R 1
C C41 0.3778(3) 0.17355(10) 0.98562(14) 0.0489(7) Uani d . 1
C C42 0.4799(4) 0.20877(11) 0.97580(18) 0.0634(9) Uani d . 1
H H42 0.5729 0.2095 0.9994 0.076 Uiso calc R 1
C C43 0.4427(5) 0.24267(13) 0.9309(2) 0.0813(12) Uani d . 1
H H43 0.5116 0.2659 0.9238 0.098 Uiso calc R 1
C C44 0.3046(5) 0.24214(14) 0.8969(2) 0.0821(12) Uani d . 1
H H44 0.2797 0.2652 0.8672 0.099 Uiso calc R 1
C C45 0.2028(5) 0.20768(15) 0.90656(19) 0.0764(11) Uani d . 1
H H45 0.1087 0.2079 0.8838 0.092 Uiso calc R 1
C C46 0.2388(4) 0.17285(13) 0.94965(17) 0.0637(9) Uani d . 1
H H46 0.171 0.149 0.9548 0.076 Uiso calc R 1
C C47 0.3599(3) 0.07588(10) 1.00384(14) 0.0472(6) Uani d . 1
C C48 0.2587(4) 0.04559(11) 1.02871(16) 0.0559(7) Uani d . 1
H H48 0.2166 0.0519 1.0678 0.067 Uiso calc R 1
C C49 0.2205(4) 0.00612(12) 0.99541(19) 0.0668(9) Uani d . 1
H H49 0.1515 -0.0141 1.012 0.08 Uiso calc R 1
C C50 0.2826(4) -0.00369(12) 0.93823(19) 0.0652(9) Uani d . 1
H H50 0.257 -0.0307 0.9164 0.078 Uiso calc R 1
C C51 0.3832(4) 0.02640(14) 0.91288(19) 0.0718(10) Uani d . 1
H H51 0.4256 0.0197 0.874 0.086 Uiso calc R 1
C C52 0.4205(4) 0.06620(13) 0.94506(17) 0.0670(9) Uani d . 1
H H52 0.4868 0.0868 0.9275 0.08 Uiso calc R 1

loop_
_atom_site_aniso_label
_atom_site_aniso_U_11
_atom_site_aniso_U_22
_atom_site_aniso_U_33
_atom_site_aniso_U_12
_atom_site_aniso_U_13
_atom_site_aniso_U_23
Zn 0.0568(2) 0.0545(2) 0.0660(3) -0.00555(17) 0.00531(18) -0.00531(17)
S1 0.0976(7) 0.0628(5) 0.0662(6) -0.0187(5) 0.0324(5) -0.0122(4)
S2 0.0715(6) 0.0615(5) 0.0595(5) -0.0087(4) 0.0170(4) -0.0105(4)
S3 0.0793(5) 0.0670(5) 0.0670(5) -0.0189(4) 0.0169(4) -0.0131(4)
S4 0.0452(4) 0.0540(5) 0.0840(6) 0.0023(3) -0.0067(4) -0.0026(4)
S5 0.0505(5) 0.0657(5) 0.0792(6) -0.0007(4) -0.0113(4) 0.0004(4)
S6 0.0575(5) 0.0567(5) 0.0661(5) 0.0069(4) 0.0063(4) 0.0033(4)
P1 0.0490(4) 0.0558(5) 0.0538(5) -0.0078(4) 0.0028(3) -0.0004(4)
P2 0.0310(3) 0.0516(4) 0.0485(4) -0.0019(3) 0.0015(3) -0.0016(3)
F1 0.167(3) 0.0894(18) 0.0918(18) 0.0078(18) -0.0169(19) 0.0137(14)
F2 0.114(2) 0.0865(17) 0.131(2) -0.0304(16) 0.0558(18) -0.0042(16)
F3 0.149(3) 0.0613(13) 0.0995(18) -0.0193(15) 0.0172(17) -0.0187(12)
F4 0.129(2) 0.0855(18) 0.139(3) -0.0078(17) -0.028(2) -0.0277(17)
F5 0.119(2) 0.0566(14) 0.191(3) 0.0091(14) 0.003(2) 0.0182(17)
F6 0.0822(18) 0.0841(18) 0.223(4) -0.0127(15) 0.042(2) 0.006(2)
N1 0.0680(17) 0.0590(16) 0.0557(15) -0.0102(13) 0.0132(13) -0.0067(12)
N2 0.0491(14) 0.0513(15) 0.0670(17) 0.0027(11) 0.0029(12) -0.0022(12)
O1 0.0793(5) 0.0670(5) 0.0670(5) -0.0189(4) 0.0169(4) -0.0131(4)
O2 0.0793(5) 0.0670(5) 0.0670(5) -0.0189(4) 0.0169(4) -0.0131(4)
O3 0.102(2) 0.0844(18) 0.0650(16) 0.0128(16) 0.0061(14) 0.0117(13)
O4 0.0603(14) 0.0793(17) 0.0889(18) 0.0176(13) 0.0128(13) 0.0008(14)
C1 0.0469(16) 0.0598(19) 0.0545(18) -0.0038(14) 0.0030(14) -0.0058(14)
C2 0.097(3) 0.062(2) 0.072(2) -0.013(2) 0.008(2) -0.0079(19)
C3 0.0435(15) 0.0583(18) 0.0501(16) 0.0029(13) 0.0112(13) -0.0027(13)
C4 0.076(3) 0.060(2) 0.121(4) 0.006(2) 0.009(3) 0.003(2)
C5 0.0565(19) 0.073(2) 0.062(2) -0.0092(17) 0.0054(16) 0.0066(17)
C6 0.090(3) 0.122(4) 0.087(3) -0.046(3) 0.023(2) -0.005(3)
C7 0.105(4) 0.172(6) 0.110(4) -0.057(4) 0.043(3) 0.012(4)
C8 0.110(4) 0.183(6) 0.088(4) -0.026(4) 0.045(3) 0.007(4)
C9 0.111(4) 0.142(5) 0.071(3) -0.010(4) 0.028(3) -0.014(3)
C10 0.067(2) 0.096(3) 0.061(2) -0.006(2) 0.0141(18) -0.010(2)
C11 0.0572(18) 0.0539(17) 0.0546(18) -0.0058(14) -0.0099(15) -0.0023(14)
C12 0.077(2) 0.057(2) 0.062(2) -0.0165(18) -0.0148(18) 0.0035(16)
C13 0.096(3) 0.052(2) 0.092(3) -0.008(2) -0.035(3) 0.0041(19)
C14 0.089(3) 0.067(3) 0.106(3) 0.018(2) -0.030(3) -0.014(2)
C15 0.083(3) 0.093(3) 0.086(3) 0.030(2) 0.000(2) 0.002(2)
C16 0.072(2) 0.074(2) 0.062(2) 0.0119(19) 0.0010(18) 0.0075(17)
C17 0.0503(17) 0.0574(18) 0.0541(17) -0.0048(14) 0.0080(14) -0.0067(14)
C18 0.0544(19) 0.076(2) 0.071(2) -0.0137(17) 0.0012(16) 0.0005(18)
C19 0.063(2) 0.090(3) 0.085(3) -0.026(2) 0.004(2) -0.012(2)
C20 0.101(3) 0.076(3) 0.105(3) -0.038(3) 0.012(3) -0.008(3)
C21 0.109(4) 0.063(2) 0.143(5) -0.025(3) -0.024(3) 0.016(3)
C22 0.079(3) 0.061(2) 0.096(3) -0.0155(19) -0.011(2) 0.005(2)
C23 0.0469(16) 0.0531(17) 0.0607(19) -0.0063(13) 0.0032(14) -0.0014(14)
C24 0.0534(19) 0.095(3) 0.077(2) 0.0010(19) 0.0082(18) -0.008(2)
C25 0.0465(19) 0.094(3) 0.096(3) -0.0001(19) 0.0016(19) -0.004(2)
C26 0.056(2) 0.065(2) 0.085(3) -0.0047(16) -0.0183(18) -0.0004(19)
C27 0.063(2) 0.079(2) 0.065(2) 0.0018(18) -0.0080(17) -0.0002(18)
C28 0.0518(18) 0.071(2) 0.062(2) 0.0013(16) 0.0013(15) 0.0037(16)
C29 0.0331(12) 0.0454(14) 0.0469(15) -0.0032(11) 0.0020(11) -0.0006(12)
C30 0.0348(13) 0.0587(17) 0.0494(16) -0.0034(12) 0.0041(12) -0.0051(13)
C31 0.0399(14) 0.0650(19) 0.0520(17) -0.0042(13) -0.0019(13) 0.0009(14)
C32 0.0306(13) 0.0585(18) 0.069(2) -0.0038(12) 0.0005(13) -0.0011(15)
C33 0.0365(14) 0.0634(19) 0.0599(19) -0.0062(13) 0.0134(13) -0.0071(14)
C34 0.0394(14) 0.0643(18) 0.0487(16) -0.0062(13) 0.0043(12) -0.0005(14)
C35 0.0295(12) 0.071(2) 0.0521(17) -0.0027(13) 0.0025(12) -0.0085(15)
C36 0.0449(16) 0.072(2) 0.071(2) -0.0025(15) 0.0037(15) -0.0159(17)
C37 0.0470(19) 0.104(3) 0.083(3) 0.0028(19) 0.0070(18) -0.037(2)
C38 0.0469(19) 0.140(4) 0.058(2) -0.009(2) 0.0088(16) -0.025(3)
C39 0.0489(18) 0.122(3) 0.0514(19) -0.011(2) 0.0017(15) -0.002(2)
C40 0.0377(15) 0.085(2) 0.0541(18) -0.0022(15) 0.0026(13) 0.0011(16)
C41 0.0399(14) 0.0518(16) 0.0545(17) 0.0022(12) -0.0009(12) -0.0022(13)
C42 0.0588(19) 0.0536(18) 0.076(2) -0.0053(15) -0.0123(17) 0.0027(16)
C43 0.086(3) 0.056(2) 0.100(3) -0.0090(19) -0.011(2) 0.019(2)
C44 0.091(3) 0.070(2) 0.083(3) 0.012(2) -0.014(2) 0.014(2)
C45 0.064(2) 0.086(3) 0.077(3) 0.012(2) -0.0208(19) 0.006(2)
C46 0.0435(16) 0.071(2) 0.075(2) -0.0003(15) -0.0071(16) 0.0052(18)
C47 0.0342(13) 0.0515(16) 0.0554(17) -0.0028(12) -0.0011(12) -0.0014(13)
C48 0.0513(17) 0.0577(18) 0.0594(18) -0.0017(14) 0.0090(14) 0.0051(15)
C49 0.067(2) 0.0517(18) 0.082(2) -0.0154(16) 0.0069(19) 0.0053(17)
C50 0.068(2) 0.0477(17) 0.079(2) -0.0017(15) -0.0035(19) -0.0047(16)
C51 0.067(2) 0.076(2) 0.073(2) -0.0100(19) 0.0159(18) -0.0179(19)
C52 0.0578(19) 0.076(2) 0.068(2) -0.0235(17) 0.0161(16) -0.0166(18)

loop_
_atom_type_symbol
_atom_type_description
_atom_type_scat_dispersion_real
_atom_type_scat_dispersion_imag
_atom_type_scat_source
C C 0.0033 0.0016 'International Tables Vol C Tables 4.2.6.8 and 6.1.1.4'
H H 0 0 'International Tables Vol C Tables 4.2.6.8 and 6.1.1.4'
N N 0.0061 0.0033 'International Tables Vol C Tables 4.2.6.8 and 6.1.1.4'
O O 0.0106 0.006 'International Tables Vol C Tables 4.2.6.8 and 6.1.1.4'
F F 0.0171 0.0103 'International Tables Vol C Tables 4.2.6.8 and 6.1.1.4'
P P 0.1023 0.0942 'International Tables Vol C Tables 4.2.6.8 and 6.1.1.4'
S S 0.1246 0.1234 'International Tables Vol C Tables 4.2.6.8 and 6.1.1.4'
Zn Zn 0.2839 1.4301 'International Tables Vol C Tables 4.2.6.8 and 6.1.1.4'

loop_
_geom_angle_atom_site_label_1
_geom_angle_atom_site_label_2
_geom_angle_atom_site_label_3
_geom_angle
_geom_angle_publ_flag
S2 Zn S1 77.84(3) y
S2 Zn S4 128.21(4) ?
S1 Zn S4 132.48(4) ?
S2 Zn S5 124.69(4) ?
S1 Zn S5 123.49(4) ?
S4 Zn S5 77.63(3) y
C1 S1 Zn 83.04(11) ?
C1 S2 Zn 83.17(11) ?
O1 S3 O2 117.00(15) ?
O1 S3 N1 116.02(16) ?
O2 S3 N1 113.61(16) ?
O1 S3 C2 104.9(2) ?
O2 S3 C2 104.58(19) ?
N1 S3 C2 97.43(17) ?
C3 S4 Zn 83.31(11) ?
C3 S5 Zn 82.82(11) ?
O3 S6 O4 117.73(18) ?
O3 S6 N2 114.39(16) ?
O4 S6 N2 115.02(15) ?
O3 S6 C4 105.2(2) ?
O4 S6 C4 104.2(2) ?
N2 S6 C4 96.67(18) ?
C17 P1 C5 110.23(16) ?
C17 P1 C23 109.44(15) ?
C5 P1 C23 108.09(16) ?
C17 P1 C11 106.60(15) ?
C5 P1 C11 110.89(17) ?
C23 P1 C11 111.59(15) ?
C41 P2 C35 109.70(15) ?
C41 P2 C47 106.90(14) ?
C35 P2 C47 112.13(14) ?
C41 P2 C29 111.16(13) ?
C35 P2 C29 107.61(13) ?
C47 P2 C29 109.39(13) ?
C1 N1 S3 122.3(2) ?
C3 N2 S6 121.9(2) ?
N1 C1 S2 117.5(2) ?
N1 C1 S1 126.6(3) ?
S2 C1 S1 115.92(19) ?
F2 C2 F1 108.0(4) ?
F2 C2 F3 108.0(4) ?
F1 C2 F3 108.0(4) ?
F2 C2 S3 112.5(3) ?
F1 C2 S3 111.5(3) ?
F3 C2 S3 108.7(3) ?
N2 C3 S5 125.6(2) ?
N2 C3 S4 118.1(2) ?
S5 C3 S4 116.24(18) ?
F4 C4 F6 107.6(4) ?
F4 C4 F5 107.6(4) ?
F6 C4 F5 107.6(4) ?
F4 C4 S6 112.5(3) ?
F6 C4 S6 111.9(3) ?
F5 C4 S6 109.4(3) ?
C6 C5 C10 119.5(4) ?
C6 C5 P1 120.1(3) ?
C10 C5 P1 120.4(3) ?
C7 C6 C5 119.8(5) ?
C7 C6 H6 120.1 ?
C5 C6 H6 120.1 ?
C6 C7 C8 119.7(5) ?
C6 C7 H7 120.2 ?
C8 C7 H7 120.2 ?
C9 C8 C7 120.5(5) ?
C9 C8 H8 119.8 ?
C7 C8 H8 119.8 ?
C8 C9 C10 120.3(5) ?
C8 C9 H9 119.9 ?
C10 C9 H9 119.9 ?
C9 C10 C5 120.3(4) ?
C9 C10 H10 119.9 ?
C5 C10 H10 119.9 ?
C12 C11 C16 119.2(3) ?
C12 C11 P1 121.7(3) ?
C16 C11 P1 119.0(3) ?
C13 C12 C11 119.6(4) ?
C13 C12 H12 120.2 ?
C11 C12 H12 120.2 ?
C14 C13 C12 121.2(4) ?
C14 C13 H13 119.4 ?
C12 C13 H13 119.4 ?
C13 C14 C15 119.7(4) ?
C13 C14 H14 120.2 ?
C15 C14 H14 120.2 ?
C14 C15 C16 120.1(4) ?
C14 C15 H15 119.9 ?
C16 C15 H15 119.9 ?
C15 C16 C11 120.2(4) ?
C15 C16 H16 119.9 ?
C11 C16 H16 119.9 ?
C22 C17 C18 119.6(3) ?
C22 C17 P1 121.8(3) ?
C18 C17 P1 118.5(3) ?
C19 C18 C17 119.1(4) ?
C19 C18 H18 120.5 ?
C17 C18 H18 120.5 ?
C20 C19 C18 120.7(4) ?
C20 C19 H19 119.6 ?
C18 C19 H19 119.6 ?
C19 C20 C21 120.2(4) ?
C19 C20 H20 119.9 ?
C21 C20 H20 119.9 ?
C20 C21 C22 120.1(4) ?
C20 C21 H21 119.9 ?
C22 C21 H21 119.9 ?
C17 C22 C21 120.2(4) ?
C17 C22 H22 119.9 ?
C21 C22 H22 119.9 ?
C28 C23 C24 118.8(3) ?
C28 C23 P1 119.8(2) ?
C24 C23 P1 121.4(3) ?
C25 C24 C23 120.0(4) ?
C25 C24 H24 120 ?
C23 C24 H24 120 ?
C26 C25 C24 121.0(4) ?
C26 C25 H25 119.5 ?
C24 C25 H25 119.5 ?
C25 C26 C27 119.6(3) ?
C25 C26 H26 120.2 ?
C27 C26 H26 120.2 ?
C26 C27 C28 120.3(4) ?
C26 C27 H27 119.9 ?
C28 C27 H27 119.9 ?
C23 C28 C27 120.3(3) ?
C23 C28 H28 119.8 ?
C27 C28 H28 119.8 ?
C30 C29 C34 120.1(3) ?
C30 C29 P2 120.3(2) ?
C34 C29 P2 119.5(2) ?
C29 C30 C31 119.9(3) ?
C29 C30 H30 120.1 ?
C31 C30 H30 120.1 ?
C32 C31 C30 119.2(3) ?
C32 C31 H31 120.4 ?
C30 C31 H31 120.4 ?
C33 C32 C31 121.2(3) ?
C33 C32 H32 119.4 ?
C31 C32 H32 119.4 ?
C32 C33 C34 120.1(3) ?
C32 C33 H33 120 ?
C34 C33 H33 120 ?
C33 C34 C29 119.6(3) ?
C33 C34 H34 120.2 ?
C29 C34 H34 120.2 ?
C36 C35 C40 119.3(3) ?
C36 C35 P2 119.8(3) ?
C40 C35 P2 120.8(2) ?
C35 C36 C37 119.4(4) ?
C35 C36 H36 120.3 ?
C37 C36 H36 120.3 ?
C38 C37 C36 120.1(4) ?
C38 C37 H37 120 ?
C36 C37 H37 120 ?
C39 C38 C37 120.9(4) ?
C39 C38 H38 119.5 ?
C37 C38 H38 119.5 ?
C38 C39 C40 120.5(4) ?
C38 C39 H39 119.8 ?
C40 C39 H39 119.8 ?
C39 C40 C35 119.8(4) ?
C39 C40 H40 120.1 ?
C35 C40 H40 120.1 ?
C42 C41 C46 119.4(3) ?
C42 C41 P2 122.2(2) ?
C46 C41 P2 118.5(2) ?
C43 C42 C41 119.8(3) ?
C43 C42 H42 120.1 ?
C41 C42 H42 120.1 ?
C44 C43 C42 120.2(4) ?
C44 C43 H43 119.9 ?
C42 C43 H43 119.9 ?
C43 C44 C45 120.3(4) ?
C43 C44 H44 119.8 ?
C45 C44 H44 119.8 ?
C44 C45 C46 120.5(4) ?
C44 C45 H45 119.8 ?
C46 C45 H45 119.8 ?
C45 C46 C41 119.7(3) ?
C45 C46 H46 120.2 ?
C41 C46 H46 120.2 ?
C48 C47 C52 119.4(3) ?
C48 C47 P2 123.8(2) ?
C52 C47 P2 116.7(2) ?
C49 C48 C47 119.7(3) ?
C49 C48 H48 120.2 ?
C47 C48 H48 120.2 ?
C50 C49 C48 120.7(3) ?
C50 C49 H49 119.7 ?
C48 C49 H49 119.7 ?
C49 C50 C51 120.1(3) ?
C49 C50 H50 120 ?
C51 C50 H50 120 ?
C52 C51 C50 119.8(3) ?
C52 C51 H51 120.1 ?
C50 C51 H51 120.1 ?
C51 C52 C47 120.3(3) ?
C51 C52 H52 119.9 ?
C47 C52 H52 119.9 ?

loop_
_geom_bond_atom_site_label_1
_geom_bond_atom_site_label_2
_geom_bond_distance
_geom_bond_publ_flag
Zn S1 2.3346(10) y
Zn S2 2.3340(10) y
Zn S4 2.3376(9) y
Zn S5 2.3566(10) y
S1 C1 1.733(3) ?
S2 C1 1.727(3) ?
S3 O1 1.421(3) ?
S3 O2 1.435(3) ?
S3 N1 1.589(3) ?
S3 C2 1.818(4) ?
S4 C3 1.735(3) ?
S5 C3 1.730(3) ?
S6 O3 1.425(3) ?
S6 O4 1.431(3) ?
S6 N2 1.593(3) ?
S6 C4 1.821(5) ?
P1 C17 1.785(3) ?
P1 C5 1.790(4) ?
P1 C23 1.798(3) ?
P1 C11 1.802(3) ?
P2 C41 1.788(3) ?
P2 C35 1.793(3) ?
P2 C47 1.799(3) ?
P2 C29 1.802(3) ?
F1 C2 1.309(5) ?
F2 C2 1.303(5) ?
F3 C2 1.328(4) ?
F4 C4 1.319(6) ?
F5 C4 1.323(5) ?
F6 C4 1.321(5) ?
N1 C1 1.314(4) ?
N2 C3 1.314(4) ?
C5 C6 1.383(5) ?
C5 C10 1.386(5) ?
C6 C7 1.381(7) ?
C6 H6 0.93 ?
C7 C8 1.387(8) ?
C7 H7 0.93 ?
C8 C9 1.356(8) ?
C8 H8 0.93 ?
C9 C10 1.372(6) ?
C9 H9 0.93 ?
C10 H10 0.93 ?
C11 C12 1.389(5) ?
C11 C16 1.389(5) ?
C12 C13 1.380(6) ?
C12 H12 0.93 ?
C13 C14 1.362(7) ?
C13 H13 0.93 ?
C14 C15 1.381(7) ?
C14 H14 0.93 ?
C15 C16 1.381(6) ?
C15 H15 0.93 ?
C16 H16 0.93 ?
C17 C22 1.366(5) ?
C17 C18 1.400(5) ?
C18 C19 1.383(5) ?
C18 H18 0.93 ?
C19 C20 1.362(7) ?
C19 H19 0.93 ?
C20 C21 1.366(7) ?
C20 H20 0.93 ?
C21 C22 1.386(6) ?
C21 H21 0.93 ?
C22 H22 0.93 ?
C23 C28 1.382(5) ?
C23 C24 1.397(5) ?
C24 C25 1.375(5) ?
C24 H24 0.93 ?
C25 C26 1.369(6) ?
C25 H25 0.93 ?
C26 C27 1.375(5) ?
C26 H26 0.93 ?
C27 C28 1.386(5) ?
C27 H27 0.93 ?
C28 H28 0.93 ?
C29 C30 1.383(4) ?
C29 C34 1.389(4) ?
C30 C31 1.391(4) ?
C30 H30 0.93 ?
C31 C32 1.379(4) ?
C31 H31 0.93 ?
C32 C33 1.366(4) ?
C32 H32 0.93 ?
C33 C34 1.383(4) ?
C33 H33 0.93 ?
C34 H34 0.93 ?
C35 C36 1.385(5) ?
C35 C40 1.400(5) ?
C36 C37 1.399(5) ?
C36 H36 0.93 ?
C37 C38 1.367(7) ?
C37 H37 0.93 ?
C38 C39 1.356(6) ?
C38 H38 0.93 ?
C39 C40 1.379(5) ?
C39 H39 0.93 ?
C40 H40 0.93 ?
C41 C42 1.391(4) ?
C41 C46 1.397(4) ?
C42 C43 1.382(5) ?
C42 H42 0.93 ?
C43 C44 1.372(6) ?
C43 H43 0.93 ?
C44 C45 1.373(6) ?
C44 H44 0.93 ?
C45 C46 1.377(5) ?
C45 H45 0.93 ?
C46 H46 0.93 ?
C47 C48 1.381(4) ?
C47 C52 1.389(4) ?
C48 C49 1.374(5) ?
C48 H48 0.93 ?
C49 C50 1.366(5) ?
C49 H49 0.93 ?
C50 C51 1.377(5) ?
C50 H50 0.93 ?
C51 C52 1.369(5) ?
C51 H51 0.93 ?
C52 H52 0.93 ?

loop_
_geom_hbond_atom_site_label_D
_geom_hbond_atom_site_label_H
_geom_hbond_atom_site_label_A
_geom_hbond_site_symmetry_A
_geom_hbond_distance_DH
_geom_hbond_distance_HA
_geom_hbond_distance_DA
_geom_hbond_angle_DHA
C9 H9 O1 1_555 0.93 2.68 3.424(4) 137.8
C31 H31 O4 1_555 0.93 2.62 3.470(4) 152.7
C33 H33 O2 4_565 0.93 2.47 3.283(4) 145.4

loop_
_geom_torsion_atom_site_label_1
_geom_torsion_atom_site_label_2
_geom_torsion_atom_site_label_3
_geom_torsion_atom_site_label_4
_geom_torsion
S2 Zn S1 C1 1.16(11)
S4 Zn S1 C1 -130.18(11)
S5 Zn S1 C1 124.91(11)
S1 Zn S2 C1 -1.17(11)
S4 Zn S2 C1 134.03(11)
S5 Zn S2 C1 -123.66(11)
S2 Zn S4 C3 123.96(10)
S1 Zn S4 C3 -125.12(10)
S5 Zn S4 C3 -0.72(10)
S2 Zn S5 C3 -127.47(10)
S1 Zn S5 C3 133.86(10)
S4 Zn S5 C3 0.72(10)
O1 S3 N1 C1 -65.2(3)
O2 S3 N1 C1 74.6(3)
C2 S3 N1 C1 -175.9(3)
O3 S6 N2 C3 70.0(3)
O4 S6 N2 C3 -70.8(3)
C4 S6 N2 C3 -180.0(3)
S3 N1 C1 S2 -175.78(19)
S3 N1 C1 S1 4.8(5)
Zn S2 C1 N1 -177.8(3)
Zn S2 C1 S1 1.71(16)
Zn S1 C1 N1 177.7(3)
Zn S1 C1 S2 -1.71(16)
O1 S3 C2 F2 -176.8(3)
O2 S3 C2 F2 59.5(3)
N1 S3 C2 F2 -57.3(3)
O1 S3 C2 F1 -55.3(3)
O2 S3 C2 F1 -179.0(3)
N1 S3 C2 F1 64.2(3)
O1 S3 C2 F3 63.6(4)
O2 S3 C2 F3 -60.1(4)
N1 S3 C2 F3 -176.9(3)
S6 N2 C3 S5 -0.1(4)
S6 N2 C3 S4 179.99(16)
Zn S5 C3 N2 179.0(3)
Zn S5 C3 S4 -1.06(15)
Zn S4 C3 N2 -179.0(2)
Zn S4 C3 S5 1.07(15)
O3 S6 C4 F4 178.5(3)
O4 S6 C4 F4 -57.0(3)
N2 S6 C4 F4 61.0(3)
O3 S6 C4 F6 57.3(4)
O4 S6 C4 F6 -178.3(3)
N2 S6 C4 F6 -60.3(4)
O3 S6 C4 F5 -62.0(4)
O4 S6 C4 F5 62.5(4)
N2 S6 C4 F5 -179.5(3)
C17 P1 C5 C6 174.8(4)
C23 P1 C5 C6 55.3(4)
C11 P1 C5 C6 -67.4(4)
C17 P1 C5 C10 -2.4(4)
C23 P1 C5 C10 -122.0(3)
C11 P1 C5 C10 115.4(3)
C10 C5 C6 C7 0.8(8)
P1 C5 C6 C7 -176.5(5)
C5 C6 C7 C8 0.9(10)
C6 C7 C8 C9 -2.9(11)
C7 C8 C9 C10 3.1(10)
C8 C9 C10 C5 -1.3(8)
C6 C5 C10 C9 -0.7(7)
P1 C5 C10 C9 176.6(4)
C17 P1 C11 C12 131.2(3)
C5 P1 C11 C12 11.2(3)
C23 P1 C11 C12 -109.4(3)
C17 P1 C11 C16 -45.4(3)
C5 P1 C11 C16 -165.4(3)
C23 P1 C11 C16 74.1(3)
C16 C11 C12 C13 0.3(5)
P1 C11 C12 C13 -176.2(3)
C11 C12 C13 C14 -0.3(6)
C12 C13 C14 C15 -0.4(6)
C13 C14 C15 C16 1.2(7)
C14 C15 C16 C11 -1.2(7)
C12 C11 C16 C15 0.4(5)
P1 C11 C16 C15 177.1(3)
C5 P1 C17 C22 -103.0(3)
C23 P1 C17 C22 15.8(4)
C11 P1 C17 C22 136.6(3)
C5 P1 C17 C18 75.9(3)
C23 P1 C17 C18 -165.3(3)
C11 P1 C17 C18 -44.5(3)
C22 C17 C18 C19 0.3(6)
P1 C17 C18 C19 -178.6(3)
C17 C18 C19 C20 -0.5(6)
C18 C19 C20 C21 0.3(7)
C19 C20 C21 C22 0.2(8)
C18 C17 C22 C21 0.2(6)
P1 C17 C22 C21 179.1(4)
C20 C21 C22 C17 -0.4(8)
C17 P1 C23 C28 73.9(3)
C5 P1 C23 C28 -166.0(3)
C11 P1 C23 C28 -43.8(3)
C17 P1 C23 C24 -103.9(3)
C5 P1 C23 C24 16.1(3)
C11 P1 C23 C24 138.3(3)
C28 C23 C24 C25 1.0(6)
P1 C23 C24 C25 178.9(3)
C23 C24 C25 C26 -0.9(7)
C24 C25 C26 C27 -0.1(6)
C25 C26 C27 C28 0.9(6)
C24 C23 C28 C27 -0.2(5)
P1 C23 C28 C27 -178.1(3)
C26 C27 C28 C23 -0.7(6)
C41 P2 C29 C30 129.3(2)
C35 P2 C29 C30 9.2(3)
C47 P2 C29 C30 -112.9(2)
C41 P2 C29 C34 -54.8(3)
C35 P2 C29 C34 -175.0(2)
C47 P2 C29 C34 63.0(3)
C34 C29 C30 C31 -2.3(4)
P2 C29 C30 C31 173.6(2)
C29 C30 C31 C32 1.1(5)
C30 C31 C32 C33 0.6(5)
C31 C32 C33 C34 -1.2(5)
C32 C33 C34 C29 0.0(5)
C30 C29 C34 C33 1.7(5)
P2 C29 C34 C33 -174.2(2)
C41 P2 C35 C36 -10.6(3)
C47 P2 C35 C36 -129.2(2)
C29 P2 C35 C36 110.5(3)
C41 P2 C35 C40 172.0(2)
C47 P2 C35 C40 53.3(3)
C29 P2 C35 C40 -67.0(3)
C40 C35 C36 C37 -0.5(5)
P2 C35 C36 C37 -178.0(3)
C35 C36 C37 C38 -1.1(5)
C36 C37 C38 C39 1.9(6)
C37 C38 C39 C40 -1.1(6)
C38 C39 C40 C35 -0.6(5)
C36 C35 C40 C39 1.3(5)
P2 C35 C40 C39 178.8(2)
C35 P2 C41 C42 102.1(3)
C47 P2 C41 C42 -136.1(3)
C29 P2 C41 C42 -16.8(3)
C35 P2 C41 C46 -78.2(3)
C47 P2 C41 C46 43.6(3)
C29 P2 C41 C46 162.9(3)
C46 C41 C42 C43 0.2(5)
P2 C41 C42 C43 179.9(3)
C41 C42 C43 C44 1.1(6)
C42 C43 C44 C45 -0.7(7)
C43 C44 C45 C46 -1.1(7)
C44 C45 C46 C41 2.5(6)
C42 C41 C46 C45 -2.0(5)
P2 C41 C46 C45 178.3(3)
C41 P2 C47 C48 -124.1(3)
C35 P2 C47 C48 -3.9(3)
C29 P2 C47 C48 115.4(3)
C41 P2 C47 C52 55.2(3)
C35 P2 C47 C52 175.4(3)
C29 P2 C47 C52 -65.3(3)
C52 C47 C48 C49 0.7(5)
P2 C47 C48 C49 179.9(3)
C47 C48 C49 C50 0.6(5)
C48 C49 C50 C51 -0.9(6)
C49 C50 C51 C52 -0.1(6)
C50 C51 C52 C47 1.4(6)
C48 C47 C52 C51 -1.7(5)
P2 C47 C52 C51 179.0(3)
